data_4003471
loop_
_publ_author_name
'M\,aczka, Mirosl&#x0337;aw'
'Ptak, Maciej'
'G\,agor, Anna'
'Stefa\'nska, Dagmara'
'Zar\,eba, Jan K.'
'Sieradzki, Adam'

_publ_section_title
;
 Methylhydrazinium Lead Bromide: Noncentrosymmetric Three-Dimensional
 Perovskite with Exceptionally Large Framework Distortion and Green
 Photoluminescence
;
_journal_name_full 'Chemistry of Materials'
_journal_paper_doi 10.1021/acs.chemmater.9b05273
_journal_year 2020
_chemical_formula_sum 'C H7 Br3 N2 Pb'
_chemical_formula_weight 494.01
_space_group_crystal_system cubic
_space_group_IT_number 221
_space_group_name_Hall '-P 4 2 3'
_space_group_name_H-M_alt 'P m -3 m'
_audit_creation_method SHELXL-2018/3
_cell_angle_alpha 90
_cell_angle_beta 90
_cell_angle_gamma 90
_cell_formula_units_Z 1
_cell_length_a 6.0354(4)
_cell_length_b 6.0354(4)
_cell_length_c 6.0354(4)
_cell_measurement_reflns_used 407
_cell_measurement_temperature 430.01(10)
_cell_measurement_theta_max 22.1610
_cell_measurement_theta_min 3.3470
_cell_volume 219.85(3)
_computing_cell_refinement 'CrysAlisPro 1.171.38.43 (Rigaku OD, 2015)'
_computing_data_collection 'CrysAlisPro 1.171.38.43 (Rigaku OD, 2015)'
_computing_data_reduction 'CrysAlisPro 1.171.38.43 (Rigaku OD, 2015)'
_computing_structure_refinement 'SHELXL-2018/3 (Sheldrick, 2018)'
_computing_structure_solution 'SHELXT 2018/2 (Sheldrick, 2018)'
_diffrn_ambient_environment air
_diffrn_ambient_temperature 430.01(10)
_diffrn_detector 'CCD plate'
_diffrn_detector_area_resol_mean 10.6249
_diffrn_detector_type Atlas
_diffrn_measured_fraction_theta_full 1.000
_diffrn_measured_fraction_theta_max 1.000
_diffrn_measurement_device 'four-circle diffractometer'
_diffrn_measurement_device_type 'Xcalibur, Atlas'
_diffrn_radiation_monochromator graphite
_diffrn_radiation_probe x-ray
_diffrn_radiation_type 'Mo K\a'
_diffrn_radiation_wavelength 0.71073
_diffrn_reflns_av_R_equivalents 0.0602
_diffrn_reflns_av_unetI/netI 0.0212
_diffrn_reflns_Laue_measured_fraction_full 1.000
_diffrn_reflns_Laue_measured_fraction_max 1.000
_diffrn_reflns_limit_h_max 7
_diffrn_reflns_limit_h_min -7
_diffrn_reflns_limit_k_max 6
_diffrn_reflns_limit_k_min -7
_diffrn_reflns_limit_l_max 7
_diffrn_reflns_limit_l_min -5
_diffrn_reflns_number 873
_diffrn_reflns_point_group_measured_fraction_full 1.000
_diffrn_reflns_point_group_measured_fraction_max 1.000
_diffrn_reflns_theta_full 25.638
_diffrn_reflns_theta_max 25.638
_diffrn_reflns_theta_min 3.376
_diffrn_source 'fine-focus sealed X-ray tube'
_diffrn_source_type 'Enhance (Mo) X-ray Source'
_exptl_absorpt_coefficient_mu 32.730
_exptl_absorpt_correction_T_max 0.340
_exptl_absorpt_correction_T_min 0.022
_exptl_absorpt_correction_type gaussian
_exptl_absorpt_process_details
;
CrysAlisPro 1.171.38.46 (Rigaku Oxford Diffraction, 2015)
Numerical absorption correction based on gaussian integration over
			a multifaceted crystal model
CrysAlisPro 1.171.38.43 (Rigaku Oxford Diffraction, 2015)
Empirical absorption correction using spherical harmonics,
 implemented in SCALE3 ABSPACK scaling algorithm.
;
_exptl_crystal_colour yellow
_exptl_crystal_density_diffrn 3.731
_exptl_crystal_description plate
_exptl_crystal_F_000 214
_exptl_crystal_size_max 0.189
_exptl_crystal_size_mid 0.113
_exptl_crystal_size_min 0.034
_refine_diff_density_max 0.571
_refine_diff_density_min -0.437
_refine_diff_density_rms 0.123
_refine_ls_extinction_method 'SHELXL-2018/3 (Sheldrick 2018)'
_refine_ls_goodness_of_fit_ref 1.135
_refine_ls_hydrogen_treatment undef
_refine_ls_matrix_type full
_refine_ls_number_parameters 6
_refine_ls_number_reflns 68
_refine_ls_number_restraints 0
_refine_ls_restrained_S_all 1.135
_refine_ls_R_factor_all 0.0282
_refine_ls_R_factor_gt 0.0267
_refine_ls_shift/su_max 0.000
_refine_ls_shift/su_mean 0.000
_refine_ls_structure_factor_coef Fsqd
_refine_ls_weighting_details 'w=1/[\s^2^(Fo^2^)+(0.0365P)^2^] where P=(Fo^2^+2Fc^2^)/3'
_refine_ls_weighting_scheme calc
_refine_ls_wR_factor_gt 0.0618
_refine_ls_wR_factor_ref 0.0637
_reflns_Friedel_coverage 0.000
_reflns_number_gt 67
_reflns_number_total 68
_reflns_threshold_expression 'I > 2\s(I)'
_cod_data_source_file cm9b05273_si_002.cif
_cod_data_source_block pm3m
_cod_original_cell_volume 219.85(4)
_cod_database_code 4003471
_shelx_shelxl_version_number 2018/3
_shelx_space_group_comment
;
The symmetry employed for this shelxl refinement is uniquely defined
by the following loop, which should always be used as a source of
symmetry information in preference to the above space-group names.
They are only intended as comments.
;
_oxdiff_exptl_absorpt_empirical_full_min 0.396
_oxdiff_exptl_absorpt_empirical_full_max 1.732
_oxdiff_exptl_absorpt_empirical_details
;
Empirical correction (ABSPACK) includes:
- Absorption correction using spherical harmonics
- Frame scaling
;

loop_
_space_group_symop_operation_xyz
'x, y, z'
'-x, -y, z'
'-x, y, -z'
'x, -y, -z'
'z, x, y'
'z, -x, -y'
'-z, -x, y'
'-z, x, -y'
'y, z, x'
'-y, z, -x'
'y, -z, -x'
'-y, -z, x'
'y, x, -z'
'-y, -x, -z'
'y, -x, z'
'-y, x, z'
'x, z, -y'
'-x, z, y'
'-x, -z, -y'
'x, -z, y'
'z, y, -x'
'z, -y, x'
'-z, y, x'
'-z, -y, -x'
'-x, -y, -z'
'x, y, -z'
'x, -y, z'
'-x, y, z'
'-z, -x, -y'
'-z, x, y'
'z, x, -y'
'z, -x, y'
'-y, -z, -x'
'y, -z, x'
'-y, z, x'
'y, z, -x'
'-y, -x, z'
'y, x, z'
'-y, x, -z'
'y, -x, -z'
'-x, -z, y'
'x, -z, -y'
'x, z, y'
'-x, z, -y'
'-z, -y, x'
'-z, y, -x'
'z, -y, -x'
'z, y, x'

loop_
_atom_site_label
_atom_site_type_symbol
_atom_site_fract_x
_atom_site_fract_y
_atom_site_fract_z
_atom_site_U_iso_or_equiv
_atom_site_adp_type
_atom_site_occupancy
_atom_site_site_symmetry_order
_atom_site_calc_flag
_atom_site_refinement_flags_posn
_atom_site_refinement_flags_adp
_atom_site_refinement_flags_occupancy
Pb1 Pb 0.500000 0.500000 0.500000 0.0634(8) Uani 1 48 d S T P
Br1 Br 0.500000 0.500000 0.000000 0.1507(16) Uani 1 16 d S T P
C1 C 0.104(5) 0.896(5) 0.000000 0.15(4) Uiso 0.0833 4 d S . P
N2 N 0.104(5) 0.896(5) 0.000000 0.15(4) Uiso 0.1667 4 d S . P

loop_
_atom_site_aniso_label
_atom_site_aniso_U_11
_atom_site_aniso_U_22
_atom_site_aniso_U_33
_atom_site_aniso_U_23
_atom_site_aniso_U_13
_atom_site_aniso_U_12
Pb1 0.0634(8) 0.0634(8) 0.0634(8) 0.000 0.000 0.000
Br1 0.197(3) 0.197(3) 0.0581(17) 0.000 0.000 0.000

loop_
_atom_type_symbol
_atom_type_description
_atom_type_scat_dispersion_real
_atom_type_scat_dispersion_imag
_atom_type_scat_source
C C 0.0033 0.0016 'International Tables Vol C Tables 4.2.6.8 and 6.1.1.4'
H H 0.0000 0.0000 'International Tables Vol C Tables 4.2.6.8 and 6.1.1.4'
N N 0.0061 0.0033 'International Tables Vol C Tables 4.2.6.8 and 6.1.1.4'
Br Br -0.2901 2.4595 'International Tables Vol C Tables 4.2.6.8 and 6.1.1.4'
Pb Pb -3.3944 10.1111 'International Tables Vol C Tables 4.2.6.8 and 6.1.1.4'

loop_
_geom_angle_atom_site_label_1
_geom_angle_atom_site_label_2
_geom_angle_atom_site_label_3
_geom_angle
_geom_angle_site_symmetry_1
_geom_angle_site_symmetry_3
Br1 Pb1 Br1 90.0 9_565 .
Br1 Pb1 Br1 90.0 9_565 1_556
Br1 Pb1 Br1 180.0 . 1_556
Br1 Pb1 Br1 90.0 9_565 5
Br1 Pb1 Br1 90.0 . 5
Br1 Pb1 Br1 90.0 1_556 5
Br1 Pb1 Br1 90.0 9_565 5_655
Br1 Pb1 Br1 90.0 . 5_655
Br1 Pb1 Br1 90.0 1_556 5_655
Br1 Pb1 Br1 180.0 5 5_655
Br1 Pb1 Br1 180.0 9_565 9
Br1 Pb1 Br1 90.0 . 9
Br1 Pb1 Br1 90.0 1_556 9
Br1 Pb1 Br1 90.0 5 9
Br1 Pb1 Br1 90.0 5_655 9
Pb1 Br1 Pb1 180.0 1_554 .
C1 C1 C1 120.00(2) 35_665 7_564
C1 C1 C1 89.999(3) 35_665 33_665
C1 C1 C1 59.999(3) 7_564 33_665
C1 C1 C1 59.999(5) 35_665 29_566
C1 C1 C1 89.999(11) 7_564 29_566
C1 C1 C1 120.00(2) 33_665 29_566
C1 C1 C1 44.999(1) 35_665 27_575
C1 C1 C1 89.999(5) 7_564 27_575
C1 C1 C1 44.999(1) 33_665 27_575
C1 C1 C1 89.999(5) 29_566 27_575
C1 C1 C1 89.999(12) 35_665 3
C1 C1 C1 44.999(18) 7_564 3
C1 C1 C1 89.999(1) 33_665 3
C1 C1 C1 45.000(14) 29_566 3
C1 C1 C1 89.999(8) 27_575 3
C1 C1 C1 89.999(9) 35_665 11_465
C1 C1 C1 30.0 7_564 11_465
C1 C1 C1 54.735(3) 33_665 11_465
C1 C1 C1 73.220(1) 29_566 11_465
C1 C1 C1 65.904(9) 27_575 11_465
C1 C1 C1 35.264(1) 3 11_465
C1 C1 C1 29.999(12) 35_665 31_566
C1 C1 C1 89.999(12) 7_564 31_566
C1 C1 C1 73.220(1) 33_665 31_566
C1 C1 C1 54.735(1) 29_566 31_566
C1 C1 C1 35.264(7) 27_575 31_566
C1 C1 C1 65.904(8) 3 31_566
C1 C1 C1 59.999(5) 11_465 31_566
C1 C1 C1 54.735(14) 35_665 9_465
C1 C1 C1 73.220(1) 7_564 9_465
C1 C1 C1 89.999(9) 33_665 9_465
C1 C1 C1 29.999(1) 29_566 9_465
C1 C1 C1 65.904(16) 27_575 9_465
C1 C1 C1 35.264(1) 3 9_465
C1 C1 C1 48.189(3) 11_465 9_465
C1 C1 C1 33.557(3) 31_566 9_465
C1 C1 C1 73.2 35_665 5_564
C1 C1 C1 54.735(1) 7_564 5_564
C1 C1 C1 29.999(11) 33_665 5_564
C1 C1 C1 89.999(14) 29_566 5_564
C1 C1 C1 35.264(4) 27_575 5_564
C1 C1 C1 65.904(5) 3 5_564
C1 C1 C1 33.557(1) 11_465 5_564
C1 C1 C1 48.189(3) 31_566 5_564
C1 C1 C1 59.999(5) 9_465 5_564
C1 C1 C1 59.999(11) 35_665 25_575
C1 C1 C1 59.999(3) 7_564 25_575
C1 C1 C1 59.999(9) 33_665 25_575
C1 C1 C1 59.999(4) 29_566 25_575
C1 C1 C1 44.999(8) 27_575 25_575
C1 C1 C1 45.000(1) 3 25_575
C1 C1 C1 30.0 11_465 25_575
C1 C1 C1 30.000(1) 31_566 25_575
C1 C1 C1 30.0 9_465 25_575
C1 C1 C1 30.000(5) 5_564 25_575

loop_
_geom_bond_atom_site_label_1
_geom_bond_atom_site_label_2
_geom_bond_distance
_geom_bond_site_symmetry_2
Pb1 Br1 3.0177(2) 9_565
Pb1 Br1 3.0177(2) .
Pb1 Br1 3.0177(2) 1_556
Pb1 Br1 3.0177(2) 5
Pb1 Br1 3.0177(2) 5_655
Pb1 Br1 3.0177(2) 9
C1 C1 0.89(5) 35_665
C1 C1 0.89(5) 7_564
C1 C1 0.89(5) 33_665
C1 C1 0.89(5) 29_566
C1 C1 1.25(7) 27_575
C1 C1 1.25(7) 3
C1 C1 1.53(8) 11_465
C1 C1 1.53(8) 31_566
C1 C1 1.53(8) 9_465
C1 C1 1.53(8) 5_564
C1 C1 1.77(9) 25_575
